data_4071779
loop_
_publ_author_name
'Barluenga, Jos\'e'
'Fa\~nan\'as-Mastral, Mart\'in'
'Andina, Facundo'
'Aznar, Fernando'
'Vald\'es, Carlos'

_publ_section_title
;
 Cascade Reactions of Dialkynyl Fischer Carbene Complexes Involving
 Intramolecular Alkyne Insertions Oriented to the Synthesis of
 Functionalized Polycycles
;
_journal_issue 14
_journal_name_full Organometallics
_journal_page_first 3593
_journal_paper_doi 10.1021/om800381q
_journal_volume 27
_journal_year 2008
_chemical_formula_moiety 'C21 H20 O4'
_chemical_formula_sum 'C21 H20 O4'
_chemical_formula_weight 336.37
_chemical_name_systematic
;
 ?
;
_space_group_IT_number 2
_symmetry_cell_setting triclinic
_symmetry_space_group_name_Hall '-P 1'
_symmetry_space_group_name_H-M 'P -1'
_atom_sites_solution_hydrogens geom
_atom_sites_solution_primary direct
_atom_sites_solution_secondary difmap
_audit_creation_method SHELXL-97
_cell_angle_alpha 86.206(3)
_cell_angle_beta 75.741(3)
_cell_angle_gamma 71.116(3)
_cell_formula_units_Z 2
_cell_length_a 8.0964(13)
_cell_length_b 8.8792(14)
_cell_length_c 12.731(2)
_cell_measurement_temperature 298(2)
_cell_volume 839.2(2)
_computing_cell_refinement 'Bruker SAINT'
_computing_data_collection 'Bruker SMART'
_computing_data_reduction 'Bruker SHELXTL'
_computing_molecular_graphics 'Bruker SHELXTL'
_computing_publication_material 'Bruker SHELXTL'
_computing_structure_refinement 'SHELXL-97 (Sheldrick, 1997)'
_computing_structure_solution 'SHELXS-97 (Sheldrick, 1997)'
_diffrn_ambient_temperature 298(2)
_diffrn_measured_fraction_theta_full 0.983
_diffrn_measured_fraction_theta_max 0.908
_diffrn_measurement_device_type 'CCD area detector'
_diffrn_measurement_method 'phi and omega scans'
_diffrn_radiation_monochromator graphite
_diffrn_radiation_source 'fine-focus sealed tube'
_diffrn_radiation_type MoK\a
_diffrn_radiation_wavelength 0.71073
_diffrn_reflns_av_R_equivalents 0.0133
_diffrn_reflns_av_sigmaI/netI 0.0225
_diffrn_reflns_limit_h_max 7
_diffrn_reflns_limit_h_min -10
_diffrn_reflns_limit_k_max 11
_diffrn_reflns_limit_k_min -11
_diffrn_reflns_limit_l_max 16
_diffrn_reflns_limit_l_min -16
_diffrn_reflns_number 5394
_diffrn_reflns_theta_full 25.00
_diffrn_reflns_theta_max 28.33
_diffrn_reflns_theta_min 2.74
_diffrn_standards_decay_% 1.9
_exptl_absorpt_coefficient_mu 0.092
_exptl_absorpt_correction_T_max 0.9652
_exptl_absorpt_correction_T_min 0.9557
_exptl_absorpt_correction_type multi-scan
_exptl_absorpt_process_details
; 
 Siemens SADABS program multi-scan
 Blessing, Acta Cryst. (1995) A51 33-38
;
_exptl_crystal_colour Yellow
_exptl_crystal_density_diffrn 1.331
_exptl_crystal_density_method 'not measured'
_exptl_crystal_description Block
_exptl_crystal_F_000 356
_exptl_crystal_size_max 0.50
_exptl_crystal_size_mid 0.43
_exptl_crystal_size_min 0.39
_refine_diff_density_max 0.200
_refine_diff_density_min -0.230
_refine_diff_density_rms 0.041
_refine_ls_extinction_method none
_refine_ls_goodness_of_fit_ref 1.044
_refine_ls_hydrogen_treatment noref
_refine_ls_matrix_type full
_refine_ls_number_parameters 236
_refine_ls_number_reflns 3798
_refine_ls_number_restraints 0
_refine_ls_restrained_S_all 1.044
_refine_ls_R_factor_all 0.0546
_refine_ls_R_factor_gt 0.0441
_refine_ls_shift/su_max 0.000
_refine_ls_shift/su_mean 0.000
_refine_ls_structure_factor_coef Fsqd
_refine_ls_weighting_details 'calc w=1/[\s^2^(Fo^2^)+(0.0606P)^2^+0.1770P] where P=(Fo^2^+2Fc^2^)/3'
_refine_ls_weighting_scheme calc
_refine_ls_wR_factor_gt 0.1151
_refine_ls_wR_factor_ref 0.1236
_reflns_number_gt 3100
_reflns_number_total 3798
_reflns_threshold_expression >2sigma(I)
_cod_data_source_file om800381q-file002.cif
_cod_data_source_block 16a
_cod_depositor_comments
;
The following automatic conversions were performed:

'_symmetry_cell_setting' value 'Triclinic' changed to 'triclinic'
according to /home/saulius/struct/CIF-dictionaries/cif_core.dic
dictionary named 'cif_core.dic' version 2.4.1 from 2010-06-29.

Automatic conversion script
Id: cif_fix_values 1715 2011-07-08 13:25:40Z adriana 
;
_cod_original_sg_symbol_H-M ' P -1'
_cod_database_code 4071779

loop_
_symmetry_equiv_pos_as_xyz
'x, y, z'
'-x, -y, -z'

loop_
_atom_site_label
_atom_site_type_symbol
_atom_site_fract_x
_atom_site_fract_y
_atom_site_fract_z
_atom_site_U_iso_or_equiv
_atom_site_adp_type
_atom_site_occupancy
_atom_site_symmetry_multiplicity
_atom_site_calc_flag
_atom_site_refinement_flags
_atom_site_disorder_assembly
_atom_site_disorder_group
O1 O 0.62027(19) 0.20335(14) 0.10154(9) 0.0644(3) Uani 1 1 d . . .
O2 O 1.07104(15) 0.30857(15) 0.03432(10) 0.0639(3) Uani 1 1 d . A .
O3 O 0.50648(15) 0.77685(11) 0.29635(9) 0.0536(3) Uani 1 1 d . . .
O4 O 0.12984(14) 0.60884(13) 0.34790(10) 0.0588(3) Uani 1 1 d . . .
C1A C 0.7342(10) 0.1151(6) 0.0134(7) 0.0674(16) Uani 0.589(18) 1 d P A 1
H1AA H 0.6754 0.0519 -0.0138 0.081 Uiso 0.589(18) 1 calc PR A 1
H1AB H 0.8406 0.0435 0.0333 0.081 Uiso 0.589(18) 1 calc PR A 1
C1B C 0.661(2) 0.1546(15) -0.0101(6) 0.083(3) Uani 0.411(18) 1 d P A 2
H1BA H 0.5520 0.1857 -0.0361 0.099 Uiso 0.411(18) 1 calc PR A 2
H1BB H 0.7137 0.0397 -0.0167 0.099 Uiso 0.411(18) 1 calc PR A 2
C2 C 0.7874(3) 0.2300(2) -0.07460(14) 0.0716(5) Uani 1 1 d . . .
H2A H 0.9095 0.1843 -0.1172 0.086 Uiso 1 1 calc R A 1
H2B H 0.7058 0.2608 -0.1224 0.086 Uiso 1 1 calc R A 1
C3 C 0.7699(2) 0.36951(18) -0.00466(11) 0.0488(4) Uani 1 1 d . A .
H3A H 0.7383 0.4736 -0.0391 0.059 Uiso 1 1 calc R . .
C4 C 0.91076(19) 0.34387(16) 0.05981(11) 0.0437(3) Uani 1 1 d . . .
C5 C 0.77177(16) 0.37024(15) 0.16963(10) 0.0348(3) Uani 1 1 d . A .
C6 C 0.63690(19) 0.35587(16) 0.10315(10) 0.0411(3) Uani 1 1 d . A .
H6A H 0.5222 0.4426 0.1169 0.049 Uiso 1 1 calc R . .
C7 C 0.72477(17) 0.54348(15) 0.20182(10) 0.0371(3) Uani 1 1 d . . .
H7A H 0.8041 0.5992 0.1715 0.045 Uiso 1 1 calc R A .
C8 C 0.57152(18) 0.61736(15) 0.27291(10) 0.0375(3) Uani 1 1 d . A .
C9 C 0.45838(17) 0.53194(15) 0.33775(10) 0.0379(3) Uani 1 1 d . . .
C10 C 0.26640(19) 0.57648(17) 0.40482(12) 0.0463(3) Uani 1 1 d . A .
H10A H 0.2397 0.6510 0.4648 0.056 Uiso 1 1 calc R . .
C11 C 0.1395(2) 0.4605(2) 0.30584(15) 0.0590(4) Uani 1 1 d . . .
H11A H 0.2297 0.4339 0.2379 0.071 Uiso 1 1 calc R . .
H11B H 0.0244 0.4655 0.2933 0.071 Uiso 1 1 calc R . .
C12 C 0.1897(2) 0.33780(19) 0.39059(13) 0.0518(4) Uani 1 1 d . A .
H12A H 0.2528 0.2328 0.3580 0.062 Uiso 1 1 calc R . .
H12B H 0.0841 0.3338 0.4454 0.062 Uiso 1 1 calc R . .
C13 C 0.31136(19) 0.39784(17) 0.43838(11) 0.0450(3) Uani 1 1 d . . .
H13A H 0.3048 0.3778 0.5157 0.054 Uiso 1 1 calc R A .
C14 C 0.49798(18) 0.37859(16) 0.36740(10) 0.0377(3) Uani 1 1 d . A .
C15 C 0.66534(18) 0.24861(15) 0.34793(10) 0.0378(3) Uani 1 1 d . . .
C16 C 0.6920(2) 0.12486(17) 0.42243(12) 0.0493(4) Uani 1 1 d . A .
H16A H 0.5977 0.1211 0.4805 0.059 Uiso 1 1 calc R . .
C17 C 0.8567(3) 0.00871(18) 0.41034(13) 0.0581(4) Uani 1 1 d . . .
H17A H 0.8730 -0.0736 0.4598 0.070 Uiso 1 1 calc R A .
C18 C 0.9969(2) 0.01425(18) 0.32547(14) 0.0568(4) Uani 1 1 d . A .
H18A H 1.1090 -0.0625 0.3189 0.068 Uiso 1 1 calc R . .
C19 C 0.9723(2) 0.13381(17) 0.24944(12) 0.0467(3) Uani 1 1 d . . .
H19A H 1.0680 0.1360 0.1919 0.056 Uiso 1 1 calc R A .
C20 C 0.80659(17) 0.25000(14) 0.25830(10) 0.0360(3) Uani 1 1 d . A .
C21 C 0.6042(3) 0.8733(2) 0.23449(17) 0.0764(6) Uani 1 1 d . . .
H21A H 0.5465 0.9822 0.2582 0.115 Uiso 1 1 calc R . .
H21B H 0.6074 0.8646 0.1592 0.115 Uiso 1 1 calc R . .
H21C H 0.7246 0.8381 0.2443 0.115 Uiso 1 1 calc R . .

loop_
_atom_site_aniso_label
_atom_site_aniso_U_11
_atom_site_aniso_U_22
_atom_site_aniso_U_33
_atom_site_aniso_U_23
_atom_site_aniso_U_13
_atom_site_aniso_U_12
O1 0.1016(9) 0.0624(7) 0.0475(6) 0.0046(5) -0.0180(6) -0.0514(7)
O2 0.0465(6) 0.0665(7) 0.0617(7) 0.0080(6) 0.0089(5) -0.0126(5)
O3 0.0638(7) 0.0342(5) 0.0565(6) -0.0048(4) 0.0039(5) -0.0197(5)
O4 0.0434(6) 0.0501(6) 0.0789(8) 0.0091(5) -0.0124(5) -0.0125(5)
C1A 0.089(3) 0.043(2) 0.068(3) -0.0077(18) -0.011(2) -0.021(2)
C1B 0.137(8) 0.062(5) 0.060(3) -0.004(3) -0.036(4) -0.037(5)
C2 0.0974(14) 0.0739(12) 0.0414(8) -0.0107(8) -0.0094(9) -0.0276(11)
C3 0.0651(9) 0.0471(8) 0.0317(6) 0.0067(5) -0.0079(6) -0.0182(7)
C4 0.0474(8) 0.0368(7) 0.0400(7) 0.0044(5) 0.0007(6) -0.0132(6)
C5 0.0353(6) 0.0356(6) 0.0318(6) 0.0031(5) -0.0048(5) -0.0119(5)
C6 0.0478(7) 0.0425(7) 0.0352(6) 0.0042(5) -0.0116(5) -0.0168(6)
C7 0.0398(6) 0.0363(6) 0.0370(6) 0.0054(5) -0.0068(5) -0.0173(5)
C8 0.0436(7) 0.0326(6) 0.0375(6) 0.0020(5) -0.0078(5) -0.0154(5)
C9 0.0395(7) 0.0385(6) 0.0351(6) -0.0010(5) -0.0037(5) -0.0151(5)
C10 0.0447(7) 0.0447(7) 0.0451(7) -0.0061(6) 0.0024(6) -0.0169(6)
C11 0.0512(9) 0.0664(10) 0.0679(10) 0.0072(8) -0.0209(8) -0.0263(8)
C12 0.0451(8) 0.0500(8) 0.0601(9) 0.0034(7) -0.0018(7) -0.0233(7)
C13 0.0480(8) 0.0506(8) 0.0339(6) 0.0050(5) -0.0003(6) -0.0204(6)
C14 0.0418(7) 0.0434(7) 0.0301(6) 0.0042(5) -0.0069(5) -0.0187(6)
C15 0.0474(7) 0.0365(6) 0.0335(6) 0.0050(5) -0.0131(5) -0.0171(6)
C16 0.0677(10) 0.0454(8) 0.0391(7) 0.0103(6) -0.0155(7) -0.0237(7)
C17 0.0828(12) 0.0415(8) 0.0523(9) 0.0149(6) -0.0304(8) -0.0147(8)
C18 0.0656(10) 0.0403(8) 0.0592(9) 0.0030(6) -0.0262(8) -0.0017(7)
C19 0.0485(8) 0.0408(7) 0.0466(7) 0.0003(6) -0.0132(6) -0.0073(6)
C20 0.0430(7) 0.0324(6) 0.0351(6) 0.0024(5) -0.0128(5) -0.0131(5)
C21 0.1011(15) 0.0433(9) 0.0810(13) -0.0044(8) 0.0090(11) -0.0395(10)

loop_
_atom_type_symbol
_atom_type_description
_atom_type_scat_dispersion_real
_atom_type_scat_dispersion_imag
_atom_type_scat_source
C C 0.0033 0.0016 'International Tables Vol C Tables 4.2.6.8 and 6.1.1.4'
H H 0.0000 0.0000 'International Tables Vol C Tables 4.2.6.8 and 6.1.1.4'
O O 0.0106 0.0060 'International Tables Vol C Tables 4.2.6.8 and 6.1.1.4'

loop_
_geom_angle_atom_site_label_1
_geom_angle_atom_site_label_2
_geom_angle_atom_site_label_3
_geom_angle
C1A O1 C6 112.1(2)
C1A O1 C1B 29.1(4)
C6 O1 C1B 107.8(4)
C8 O3 C21 116.96(12)
C10 O4 C11 106.95(11)
O1 C1A C2 108.3(3)
O1 C1A H1AA 110.0
C2 C1A H1AA 110.0
O1 C1A H1AB 110.0
C2 C1A H1AB 110.0
H1AA C1A H1AB 108.4
O1 C1B C2 108.9(6)
O1 C1B H1BA 109.9
C2 C1B H1BA 109.9
O1 C1B H1BB 109.9
C2 C1B H1BB 109.9
H1BA C1B H1BB 108.3
C1B C2 C3 104.6(4)
C1B C2 C1A 27.1(4)
C3 C2 C1A 100.6(3)
C1B C2 H2A 130.8
C3 C2 H2A 111.7
C1A C2 H2A 111.7
C1B C2 H2B 85.6
C3 C2 H2B 111.7
C1A C2 H2B 111.7
H2A C2 H2B 109.4
C4 C3 C2 116.53(14)
C4 C3 C6 87.52(10)
C2 C3 C6 105.28(13)
C4 C3 H3A 114.7
C2 C3 H3A 114.7
C6 C3 H3A 114.7
O2 C4 C3 132.89(14)
O2 C4 C5 133.66(14)
C3 C4 C5 93.36(11)
C20 C5 C7 115.93(10)
C20 C5 C4 118.79(11)
C7 C5 C4 106.80(10)
C20 C5 C6 116.71(10)
C7 C5 C6 108.92(10)
C4 C5 C6 85.58(10)
O1 C6 C3 105.89(11)
O1 C6 C5 114.84(11)
C3 C6 C5 90.77(10)
O1 C6 H6A 114.3
C3 C6 H6A 114.3
C5 C6 H6A 114.3
C8 C7 C5 121.25(11)
C8 C7 H7A 119.4
C5 C7 H7A 119.4
C7 C8 O3 125.51(12)
C7 C8 C9 122.21(12)
O3 C8 C9 112.24(11)
C14 C9 C8 130.49(12)
C14 C9 C10 93.74(11)
C8 C9 C10 135.54(12)
O4 C10 C9 116.97(12)
O4 C10 C13 107.50(12)
C9 C10 C13 86.39(10)
O4 C10 H10A 114.2
C9 C10 H10A 114.2
C13 C10 H10A 114.2
O4 C11 C12 106.13(14)
O4 C11 H11A 110.5
C12 C11 H11A 110.5
O4 C11 H11B 110.5
C12 C11 H11B 110.5
H11A C11 H11B 108.7
C11 C12 C13 102.98(12)
C11 C12 H12A 111.2
C13 C12 H12A 111.2
C11 C12 H12B 111.2
C13 C12 H12B 111.2
H12A C12 H12B 109.1
C12 C13 C14 116.31(12)
C12 C13 C10 103.67(12)
C14 C13 C10 85.34(10)
C12 C13 H13A 115.7
C14 C13 H13A 115.7
C10 C13 H13A 115.7
C9 C14 C15 131.79(12)
C9 C14 C13 94.53(11)
C15 C14 C13 133.32(12)
C16 C15 C20 119.34(13)
C16 C15 C14 119.98(12)
C20 C15 C14 120.56(11)
C17 C16 C15 120.48(14)
C17 C16 H16A 119.8
C15 C16 H16A 119.8
C18 C17 C16 120.08(14)
C18 C17 H17A 120.0
C16 C17 H17A 120.0
C17 C18 C19 120.36(15)
C17 C18 H18A 119.8
C19 C18 H18A 119.8
C20 C19 C18 120.68(14)
C20 C19 H19A 119.7
C18 C19 H19A 119.7
C19 C20 C15 118.95(12)
C19 C20 C5 121.28(12)
C15 C20 C5 119.63(11)
O3 C21 H21A 109.5
O3 C21 H21B 109.5
H21A C21 H21B 109.5
O3 C21 H21C 109.5
H21A C21 H21C 109.5
H21B C21 H21C 109.5

loop_
_geom_bond_atom_site_label_1
_geom_bond_atom_site_label_2
_geom_bond_distance
O1 C1A 1.365(5)
O1 C6 1.4056(17)
O1 C1B 1.441(7)
O2 C4 1.1959(18)
O3 C8 1.3667(15)
O3 C21 1.4217(19)
O4 C10 1.4112(19)
O4 C11 1.426(2)
C1A C2 1.542(7)
C1A H1AA 0.9700
C1A H1AB 0.9700
C1B C2 1.457(10)
C1B H1BA 0.9700
C1B H1BB 0.9700
C2 C3 1.522(2)
C2 H2A 0.9700
C2 H2B 0.9700
C3 C4 1.515(2)
C3 C6 1.5466(19)
C3 H3A 0.9800
C4 C5 1.5407(17)
C5 C20 1.5153(16)
C5 C7 1.5188(17)
C5 C6 1.5764(18)
C6 H6A 0.9800
C7 C8 1.3369(18)
C7 H7A 0.9300
C8 C9 1.4458(17)
C9 C14 1.3447(18)
C9 C10 1.5147(18)
C10 C13 1.563(2)
C10 H10A 0.9800
C11 C12 1.513(2)
C11 H11A 0.9700
C11 H11B 0.9700
C12 C13 1.517(2)
C12 H12A 0.9700
C12 H12B 0.9700
C13 C14 1.5197(18)
C13 H13A 0.9800
C14 C15 1.4455(19)
C15 C16 1.4011(18)
C15 C20 1.4052(18)
C16 C17 1.377(2)
C16 H16A 0.9300
C17 C18 1.372(3)
C17 H17A 0.9300
C18 C19 1.388(2)
C18 H18A 0.9300
C19 C20 1.3864(19)
C19 H19A 0.9300
C21 H21A 0.9600
C21 H21B 0.9600
C21 H21C 0.9600

loop_
_geom_torsion_atom_site_label_1
_geom_torsion_atom_site_label_2
_geom_torsion_atom_site_label_3
_geom_torsion_atom_site_label_4
_geom_torsion
C6 O1 C1A C2 -21.6(7)
C1B O1 C1A C2 65.3(10)
C1A O1 C1B C2 -74.7(14)
C6 O1 C1B C2 29.1(13)
O1 C1B C2 C3 -19.3(12)
O1 C1B C2 C1A 65.5(8)
O1 C1A C2 C1B -73.2(9)
O1 C1A C2 C3 28.1(7)
C1B C2 C3 C4 98.7(7)
C1A C2 C3 C4 71.2(4)
C1B C2 C3 C6 3.7(8)
C1A C2 C3 C6 -23.8(4)
C2 C3 C4 O2 58.2(2)
C6 C3 C4 O2 164.03(17)
C2 C3 C4 C5 -118.65(14)
C6 C3 C4 C5 -12.80(10)
O2 C4 C5 C20 -46.0(2)
C3 C4 C5 C20 130.74(12)
O2 C4 C5 C7 87.36(18)
C3 C4 C5 C7 -95.86(11)
O2 C4 C5 C6 -164.20(17)
C3 C4 C5 C6 12.58(10)
C1A O1 C6 C3 5.2(5)
C1B O1 C6 C3 -25.4(8)
C1A O1 C6 C5 -93.3(5)
C1B O1 C6 C5 -123.9(8)
C4 C3 C6 O1 -103.67(12)
C2 C3 C6 O1 13.18(17)
C4 C3 C6 C5 12.48(10)
C2 C3 C6 C5 129.33(13)
C20 C5 C6 O1 -24.48(16)
C7 C5 C6 O1 -158.10(11)
C4 C5 C6 O1 95.64(12)
C20 C5 C6 C3 -132.41(11)
C7 C5 C6 C3 93.96(11)
C4 C5 C6 C3 -12.29(10)
C20 C5 C7 C8 -66.44(16)
C4 C5 C7 C8 158.64(12)
C6 C5 C7 C8 67.59(15)
C5 C7 C8 O3 -171.02(12)
C5 C7 C8 C9 11.6(2)
C21 O3 C8 C7 4.5(2)
C21 O3 C8 C9 -177.86(15)
C7 C8 C9 C14 22.9(2)
O3 C8 C9 C14 -154.81(14)
C7 C8 C9 C10 -164.22(15)
O3 C8 C9 C10 18.1(2)
C11 O4 C10 C9 71.66(15)
C11 O4 C10 C13 -23.29(15)
C14 C9 C10 O4 -108.43(13)
C8 C9 C10 O4 77.0(2)
C14 C9 C10 C13 -0.62(11)
C8 C9 C10 C13 -175.19(15)
C10 O4 C11 C12 36.20(15)
O4 C11 C12 C13 -33.82(16)
C11 C12 C13 C14 -72.78(16)
C11 C12 C13 C10 18.77(15)
O4 C10 C13 C12 1.75(14)
C9 C10 C13 C12 -115.41(11)
O4 C10 C13 C14 117.71(11)
C9 C10 C13 C14 0.55(10)
C8 C9 C14 C15 2.0(2)
C10 C9 C14 C15 -172.99(14)
C8 C9 C14 C13 175.64(14)
C10 C9 C14 C13 0.64(11)
C12 C13 C14 C9 102.34(14)
C10 C13 C14 C9 -0.62(11)
C12 C13 C14 C15 -84.19(18)
C10 C13 C14 C15 172.85(15)
C9 C14 C15 C16 151.46(15)
C13 C14 C15 C16 -19.8(2)
C9 C14 C15 C20 -24.4(2)
C13 C14 C15 C20 164.29(13)
C20 C15 C16 C17 2.3(2)
C14 C15 C16 C17 -173.64(14)
C15 C16 C17 C18 0.6(2)
C16 C17 C18 C19 -2.0(3)
C17 C18 C19 C20 0.5(2)
C18 C19 C20 C15 2.5(2)
C18 C19 C20 C5 -173.10(13)
C16 C15 C20 C19 -3.82(19)
C14 C15 C20 C19 172.11(12)
C16 C15 C20 C5 171.82(12)
C14 C15 C20 C5 -12.24(18)
C7 C5 C20 C19 -118.17(14)
C4 C5 C20 C19 11.16(18)
C6 C5 C20 C19 111.42(14)
C7 C5 C20 C15 66.29(15)
C4 C5 C20 C15 -164.37(12)
C6 C5 C20 C15 -64.12(15)
